data_4078471
loop_
_publ_author_name
'Danopoulos, Andreas A.'
'Braunstein, Pierre'
'Wesolek, Marcel'
'Monakhov, Kirill Yu.'
'Rabu, Pierre'
'Robert, Vincent'

_publ_section_title
;
 Three-Coordinate Iron(II) N-Heterocyclic Carbene Alkyl Complexes
;
_journal_issue 11
_journal_name_full Organometallics
_journal_page_first 4102
_journal_paper_doi 10.1021/om300245z
_journal_volume 31
_journal_year 2012
_chemical_formula_moiety 'C54 H76 Cl4 Fe2 N4'
_chemical_formula_sum 'C54 H76 Cl4 Fe2 N4'
_chemical_formula_weight 1034.69
_space_group_IT_number 14
_symmetry_cell_setting monoclinic
_symmetry_Int_Tables_number 14
_symmetry_space_group_name_Hall '-P 2ybc'
_symmetry_space_group_name_H-M 'P 1 21/c 1'
_atom_sites_solution_hydrogens geom
_atom_sites_solution_primary direct
_atom_sites_solution_secondary difmap
_audit_creation_method SHELXL-97
_cell_angle_alpha 90.00
_cell_angle_beta 123.290(2)
_cell_angle_gamma 90.00
_cell_formula_units_Z 2
_cell_length_a 12.4319(5)
_cell_length_b 14.0115(7)
_cell_length_c 19.9760(7)
_cell_measurement_reflns_used 6354
_cell_measurement_temperature 173(2)
_cell_measurement_theta_max 27.485
_cell_measurement_theta_min 0.998
_cell_volume 2908.6(2)
_computing_cell_refinement 'HKL Scalepack (Otwinowski & Minor 1997)'
_computing_data_collection 'Collect (Bruker AXS BV, 1997-2004)'
_computing_data_reduction 'HKL Denzo and Scalepack (Otwinowski & Minor 1997)'
_computing_molecular_graphics ORTEP
_computing_publication_material PLATON
_computing_structure_refinement 'SHELXL-97 (Sheldrick, 1997)'
_computing_structure_solution 'SHELXS-97 (Sheldrick, 1997)'
_diffrn_ambient_temperature 173(2)
_diffrn_detector_area_resol_mean 9
_diffrn_measured_fraction_theta_full 0.997
_diffrn_measured_fraction_theta_max 0.997
_diffrn_measurement_device_type KappaCCD
_diffrn_measurement_method CCD
_diffrn_radiation_monochromator graphite
_diffrn_radiation_probe x-ray
_diffrn_radiation_type MoK\a
_diffrn_radiation_wavelength 0.71073
_diffrn_reflns_av_R_equivalents 0.0457
_diffrn_reflns_av_sigmaI/netI 0.0758
_diffrn_reflns_limit_h_max 16
_diffrn_reflns_limit_h_min -16
_diffrn_reflns_limit_k_max 16
_diffrn_reflns_limit_k_min -18
_diffrn_reflns_limit_l_max 25
_diffrn_reflns_limit_l_min -25
_diffrn_reflns_number 11723
_diffrn_reflns_theta_full 27.47
_diffrn_reflns_theta_max 27.47
_diffrn_reflns_theta_min 2.84
_diffrn_source 'fine-focus sealed tube'
_exptl_absorpt_coefficient_mu 0.718
_exptl_absorpt_correction_type none
_exptl_crystal_colour 'pale yellow'
_exptl_crystal_density_diffrn 1.181
_exptl_crystal_density_method 'not measured'
_exptl_crystal_description prism
_exptl_crystal_F_000 1096
_exptl_crystal_size_max 0.2
_exptl_crystal_size_mid 0.1
_exptl_crystal_size_min 0.1
_refine_diff_density_max 0.392
_refine_diff_density_min -0.304
_refine_diff_density_rms 0.074
_refine_ls_extinction_method none
_refine_ls_goodness_of_fit_ref 0.971
_refine_ls_hydrogen_treatment constr
_refine_ls_matrix_type full
_refine_ls_number_parameters 297
_refine_ls_number_reflns 6650
_refine_ls_number_restraints 0
_refine_ls_restrained_S_all 0.971
_refine_ls_R_factor_all 0.1049
_refine_ls_R_factor_gt 0.0495
_refine_ls_shift/su_max 0.000
_refine_ls_shift/su_mean 0.000
_refine_ls_structure_factor_coef Fsqd
_refine_ls_weighting_details 'calc w=1/[\s^2^(Fo^2^)+(0.0681P)^2^+0.0000P] where P=(Fo^2^+2Fc^2^)/3'
_refine_ls_weighting_scheme calc
_refine_ls_wR_factor_gt 0.1127
_refine_ls_wR_factor_ref 0.1323
_reflns_number_gt 3920
_reflns_number_total 6650
_reflns_threshold_expression >2sigma(I)
_cod_data_source_file om300245z_si_002.cif
_cod_data_source_block complex1a
_cod_original_sg_symbol_H-M 'P 21/c'
_cod_database_code 4078471

loop_
_symmetry_equiv_pos_as_xyz
'x, y, z'
'-x, y+1/2, -z+1/2'
'-x, -y, -z'
'x, -y-1/2, z-1/2'

loop_
_atom_site_label
_atom_site_type_symbol
_atom_site_fract_x
_atom_site_fract_y
_atom_site_fract_z
_atom_site_U_iso_or_equiv
_atom_site_adp_type
_atom_site_occupancy
_atom_site_symmetry_multiplicity
_atom_site_calc_flag
_atom_site_refinement_flags
Fe1 Fe 0.99443(4) 0.51146(3) 0.41864(2) 0.03735(14) Uani 1 1 d .
C1 C 0.9561(2) 0.63869(17) 0.35438(13) 0.0320(6) Uani 1 1 d .
C2 C 0.9846(3) 0.7776(2) 0.30051(16) 0.0525(8) Uani 1 1 d .
H2A H 1.0292 0.7882 0.2737 0.063 Uiso 1 1 calc R
H2B H 0.9836 0.8365 0.3257 0.063 Uiso 1 1 calc R
C3 C 0.8506(3) 0.7400(2) 0.24349(17) 0.0594(8) Uani 1 1 d .
H3A H 0.7865 0.7893 0.2290 0.071 Uiso 1 1 calc R
H3B H 0.8408 0.7147 0.1952 0.071 Uiso 1 1 calc R
C4 C 1.1777(3) 0.69918(18) 0.42155(14) 0.0392(6) Uani 1 1 d .
C5 C 1.2622(3) 0.6424(2) 0.41252(15) 0.0429(6) Uani 1 1 d .
C6 C 1.3918(3) 0.6464(2) 0.47292(19) 0.0647(9) Uani 1 1 d .
H6 H 1.4499 0.6094 0.4687 0.078 Uiso 1 1 calc R
C7 C 1.4362(3) 0.7032(3) 0.5383(2) 0.0741(10) Uani 1 1 d .
H7 H 1.5238 0.7048 0.5777 0.089 Uiso 1 1 calc R
C8 C 1.3530(3) 0.7581(3) 0.54678(18) 0.0689(9) Uani 1 1 d .
H8 H 1.3850 0.7963 0.5920 0.083 Uiso 1 1 calc R
C9 C 1.2209(3) 0.7575(2) 0.48851(16) 0.0480(7) Uani 1 1 d .
C10 C 1.2143(3) 0.5804(2) 0.33935(17) 0.0518(7) Uani 1 1 d .
H10 H 1.1260 0.5614 0.3201 0.062 Uiso 1 1 calc R
C11 C 1.2925(4) 0.4889(2) 0.3567(3) 0.0788(11) Uani 1 1 d .
H11A H 1.3774 0.5047 0.3704 0.118 Uiso 1 1 calc R
H11B H 1.2509 0.4489 0.3101 0.118 Uiso 1 1 calc R
H11C H 1.2982 0.4557 0.4006 0.118 Uiso 1 1 calc R
C12 C 1.2094(4) 0.6362(3) 0.2719(2) 0.0828(11) Uani 1 1 d .
H12A H 1.1508 0.6888 0.2564 0.124 Uiso 1 1 calc R
H12B H 1.1805 0.5950 0.2267 0.124 Uiso 1 1 calc R
H12C H 1.2937 0.6599 0.2902 0.124 Uiso 1 1 calc R
C13 C 1.1296(3) 0.8183(2) 0.49877(19) 0.0641(9) Uani 1 1 d .
H13 H 1.0415 0.8036 0.4546 0.077 Uiso 1 1 calc R
C14 C 1.1535(4) 0.9246(2) 0.4947(2) 0.0875(12) Uani 1 1 d .
H14A H 1.2409 0.9399 0.5357 0.131 Uiso 1 1 calc R
H14B H 1.0963 0.9616 0.5026 0.131 Uiso 1 1 calc R
H14C H 1.1382 0.9391 0.4432 0.131 Uiso 1 1 calc R
C15 C 1.1411(5) 0.7957(3) 0.5776(2) 0.1066(15) Uani 1 1 d .
H15A H 1.2257 0.8124 0.6219 0.160 Uiso 1 1 calc R
H15B H 1.1267 0.7288 0.5798 0.160 Uiso 1 1 calc R
H15C H 1.0782 0.8319 0.5805 0.160 Uiso 1 1 calc R
C16 C 0.7187(2) 0.62612(18) 0.27113(14) 0.0390(6) Uani 1 1 d .
C17 C 0.6552(3) 0.5592(2) 0.21000(15) 0.0456(7) Uani 1 1 d .
C18 C 0.5351(3) 0.5273(2) 0.19062(19) 0.0598(8) Uani 1 1 d .
H18 H 0.4896 0.4835 0.1493 0.072 Uiso 1 1 calc R
C19 C 0.4830(3) 0.5602(3) 0.23237(19) 0.0638(9) Uani 1 1 d .
H19 H 0.4028 0.5383 0.2189 0.077 Uiso 1 1 calc R
C20 C 0.5487(3) 0.6246(2) 0.29329(18) 0.0585(8) Uani 1 1 d .
H20 H 0.5128 0.6451 0.3212 0.070 Uiso 1 1 calc R
C21 C 0.6679(3) 0.6601(2) 0.31448(16) 0.0484(7) Uani 1 1 d .
C22 C 0.7383(3) 0.7313(2) 0.3829(2) 0.0677(9) Uani 1 1 d .
H22 H 0.8307 0.7197 0.4091 0.081 Uiso 1 1 calc R
C23 C 0.7118(6) 0.8316(3) 0.3503(3) 0.1238(17) Uani 1 1 d .
H23A H 0.7421 0.8389 0.3155 0.186 Uiso 1 1 calc R
H23B H 0.7557 0.8761 0.3939 0.186 Uiso 1 1 calc R
H23C H 0.6210 0.8437 0.3208 0.186 Uiso 1 1 calc R
C24 C 0.7075(4) 0.7222(3) 0.4467(2) 0.0918(13) Uani 1 1 d .
H24A H 0.6240 0.7487 0.4269 0.138 Uiso 1 1 calc R
H24B H 0.7709 0.7562 0.4940 0.138 Uiso 1 1 calc R
H24C H 0.7082 0.6561 0.4596 0.138 Uiso 1 1 calc R
C25 C 0.6458(4) 0.5740(3) 0.08159(17) 0.0765(11) Uani 1 1 d .
H25A H 0.5550 0.5614 0.0509 0.115 Uiso 1 1 calc R
H25B H 0.6822 0.5516 0.0527 0.115 Uiso 1 1 calc R
H25C H 0.6602 0.6414 0.0907 0.115 Uiso 1 1 calc R
C26 C 0.7102(3) 0.5215(2) 0.16297(18) 0.0558(8) Uani 1 1 d .
H26 H 0.8024 0.5363 0.1936 0.067 Uiso 1 1 calc R
C27 C 0.6950(3) 0.4136(2) 0.1517(2) 0.0725(10) Uani 1 1 d .
H27A H 0.7298 0.3834 0.2028 0.109 Uiso 1 1 calc R
H27B H 0.7402 0.3915 0.1282 0.109 Uiso 1 1 calc R
H27C H 0.6054 0.3979 0.1171 0.109 Uiso 1 1 calc R
Cl1 Cl 1.16358(7) 0.52498(5) 0.55291(4) 0.0461(2) Uani 1 1 d .
Cl2 Cl 1.01138(8) 0.38890(5) 0.35304(4) 0.0621(2) Uani 1 1 d .
N1 N 1.04353(19) 0.69873(15) 0.35917(11) 0.0363(5) Uani 1 1 d .
N2 N 0.8403(2) 0.66364(15) 0.29072(11) 0.0394(5) Uani 1 1 d .

loop_
_atom_site_aniso_label
_atom_site_aniso_U_11
_atom_site_aniso_U_22
_atom_site_aniso_U_33
_atom_site_aniso_U_23
_atom_site_aniso_U_13
_atom_site_aniso_U_12
Fe1 0.0500(3) 0.0329(2) 0.0319(2) 0.00217(15) 0.02423(19) -0.00199(18)
C1 0.0401(15) 0.0300(14) 0.0314(12) -0.0023(11) 0.0232(12) 0.0007(12)
C2 0.060(2) 0.0403(17) 0.0632(17) 0.0190(14) 0.0376(16) 0.0019(15)
C3 0.059(2) 0.052(2) 0.0616(18) 0.0248(16) 0.0296(17) 0.0064(16)
C4 0.0450(17) 0.0372(16) 0.0382(13) 0.0007(12) 0.0246(13) -0.0094(13)
C5 0.0406(17) 0.0406(16) 0.0505(15) 0.0007(13) 0.0271(14) -0.0059(13)
C6 0.046(2) 0.059(2) 0.083(2) -0.0053(19) 0.0320(18) -0.0009(17)
C7 0.046(2) 0.070(3) 0.073(2) -0.010(2) 0.0113(18) -0.0106(18)
C8 0.070(3) 0.064(2) 0.0561(18) -0.0180(17) 0.0244(18) -0.023(2)
C9 0.059(2) 0.0422(17) 0.0522(16) -0.0071(13) 0.0365(17) -0.0132(15)
C10 0.0520(19) 0.0503(19) 0.0642(17) -0.0092(15) 0.0391(16) -0.0038(15)
C11 0.080(3) 0.052(2) 0.111(3) -0.015(2) 0.057(2) 0.0019(19)
C12 0.110(3) 0.087(3) 0.082(2) 0.001(2) 0.072(2) 0.008(2)
C13 0.081(2) 0.055(2) 0.075(2) -0.0233(17) 0.0550(19) -0.0213(18)
C14 0.103(3) 0.054(2) 0.135(3) -0.025(2) 0.085(3) -0.014(2)
C15 0.175(4) 0.096(3) 0.112(3) -0.034(3) 0.119(3) -0.036(3)
C16 0.0331(15) 0.0362(16) 0.0439(14) 0.0070(12) 0.0187(12) 0.0071(12)
C17 0.0364(17) 0.0494(19) 0.0421(14) 0.0041(13) 0.0159(13) 0.0074(14)
C18 0.0402(18) 0.067(2) 0.0586(18) -0.0099(16) 0.0184(15) -0.0039(16)
C19 0.0395(19) 0.075(2) 0.073(2) 0.0000(19) 0.0289(17) -0.0010(17)
C20 0.0467(19) 0.069(2) 0.0630(18) 0.0022(17) 0.0324(16) 0.0104(17)
C21 0.0407(17) 0.0480(19) 0.0547(16) 0.0051(14) 0.0250(14) 0.0105(14)
C22 0.060(2) 0.064(2) 0.085(2) -0.0246(19) 0.0437(19) -0.0004(18)
C23 0.196(5) 0.066(3) 0.148(4) -0.030(3) 0.119(4) -0.020(3)
C24 0.105(3) 0.104(3) 0.075(2) -0.022(2) 0.055(2) 0.012(3)
C25 0.087(3) 0.089(3) 0.0526(17) -0.0045(19) 0.0371(18) 0.015(2)
C26 0.0490(19) 0.063(2) 0.0520(17) -0.0067(15) 0.0253(15) 0.0062(16)
C27 0.068(2) 0.066(2) 0.075(2) -0.0162(18) 0.0338(19) 0.0080(19)
Cl1 0.0485(4) 0.0528(5) 0.0369(3) 0.0028(3) 0.0233(3) -0.0074(3)
Cl2 0.0972(6) 0.0482(5) 0.0585(4) -0.0120(4) 0.0539(5) -0.0055(4)
N1 0.0414(14) 0.0337(13) 0.0387(11) 0.0065(9) 0.0251(11) -0.0001(10)
N2 0.0414(14) 0.0344(13) 0.0406(11) 0.0082(10) 0.0214(11) 0.0033(10)

loop_
_atom_type_symbol
_atom_type_description
_atom_type_scat_dispersion_real
_atom_type_scat_dispersion_imag
_atom_type_scat_source
Fe Fe 0.3463 0.8444 'International Tables Vol C Tables 4.2.6.8 and 6.1.1.4'
C C 0.0033 0.0016 'International Tables Vol C Tables 4.2.6.8 and 6.1.1.4'
Cl Cl 0.1484 0.1585 'International Tables Vol C Tables 4.2.6.8 and 6.1.1.4'
N N 0.0061 0.0033 'International Tables Vol C Tables 4.2.6.8 and 6.1.1.4'
H H 0.0000 0.0000 'International Tables Vol C Tables 4.2.6.8 and 6.1.1.4'

loop_
_geom_angle_atom_site_label_1
_geom_angle_atom_site_label_2
_geom_angle_atom_site_label_3
_geom_angle
_geom_angle_site_symmetry_3
C1 Fe1 Cl2 110.93(6) .
C1 Fe1 Cl1 113.17(7) .
Cl2 Fe1 Cl1 114.81(3) .
C1 Fe1 Cl1 112.89(7) 3_766
Cl2 Fe1 Cl1 109.28(3) 3_766
Cl1 Fe1 Cl1 94.82(3) 3_766
N1 C1 N2 108.1(2) .
N1 C1 Fe1 126.15(18) .
N2 C1 Fe1 124.59(18) .
N1 C2 C3 101.5(2) .
N1 C2 H2A 111.5 .
C3 C2 H2A 111.5 .
N1 C2 H2B 111.5 .
C3 C2 H2B 111.5 .
H2A C2 H2B 109.3 .
N2 C3 C2 102.6(2) .
N2 C3 H3A 111.3 .
C2 C3 H3A 111.2 .
N2 C3 H3B 111.2 .
C2 C3 H3B 111.3 .
H3A C3 H3B 109.2 .
C9 C4 C5 122.1(2) .
C9 C4 N1 119.2(2) .
C5 C4 N1 118.7(2) .
C6 C5 C4 117.3(3) .
C6 C5 C10 121.2(3) .
C4 C5 C10 121.6(2) .
C7 C6 C5 121.6(3) .
C7 C6 H6 119.2 .
C5 C6 H6 119.2 .
C6 C7 C8 120.7(3) .
C6 C7 H7 119.7 .
C8 C7 H7 119.7 .
C7 C8 C9 120.9(3) .
C7 C8 H8 119.5 .
C9 C8 H8 119.5 .
C4 C9 C8 117.4(3) .
C4 C9 C13 122.2(3) .
C8 C9 C13 120.5(3) .
C5 C10 C11 113.5(3) .
C5 C10 C12 111.2(3) .
C11 C10 C12 110.0(3) .
C5 C10 H10 107.3 .
C11 C10 H10 107.3 .
C12 C10 H10 107.3 .
C10 C11 H11A 109.5 .
C10 C11 H11B 109.5 .
H11A C11 H11B 109.5 .
C10 C11 H11C 109.5 .
H11A C11 H11C 109.5 .
H11B C11 H11C 109.5 .
C10 C12 H12A 109.5 .
C10 C12 H12B 109.5 .
H12A C12 H12B 109.5 .
C10 C12 H12C 109.5 .
H12A C12 H12C 109.5 .
H12B C12 H12C 109.5 .
C9 C13 C14 110.9(3) .
C9 C13 C15 111.5(3) .
C14 C13 C15 110.1(3) .
C9 C13 H13 108.0 .
C14 C13 H13 108.0 .
C15 C13 H13 108.0 .
C13 C14 H14A 109.5 .
C13 C14 H14B 109.5 .
H14A C14 H14B 109.5 .
C13 C14 H14C 109.5 .
H14A C14 H14C 109.5 .
H14B C14 H14C 109.5 .
C13 C15 H15A 109.5 .
C13 C15 H15B 109.5 .
H15A C15 H15B 109.5 .
C13 C15 H15C 109.5 .
H15A C15 H15C 109.5 .
H15B C15 H15C 109.5 .
C17 C16 C21 122.6(2) .
C17 C16 N2 119.4(2) .
C21 C16 N2 118.0(2) .
C16 C17 C18 117.7(2) .
C16 C17 C26 122.9(3) .
C18 C17 C26 119.4(3) .
C19 C18 C17 120.6(3) .
C19 C18 H18 119.7 .
C17 C18 H18 119.7 .
C20 C19 C18 120.5(3) .
C20 C19 H19 119.8 .
C18 C19 H19 119.8 .
C19 C20 C21 121.5(3) .
C19 C20 H20 119.3 .
C21 C20 H20 119.3 .
C20 C21 C16 117.1(3) .
C20 C21 C22 119.9(3) .
C16 C21 C22 123.0(3) .
C23 C22 C21 110.0(3) .
C23 C22 C24 110.1(3) .
C21 C22 C24 114.4(3) .
C23 C22 H22 107.4 .
C21 C22 H22 107.4 .
C24 C22 H22 107.4 .
C22 C23 H23A 109.5 .
C22 C23 H23B 109.5 .
H23A C23 H23B 109.5 .
C22 C23 H23C 109.5 .
H23A C23 H23C 109.5 .
H23B C23 H23C 109.5 .
C22 C24 H24A 109.5 .
C22 C24 H24B 109.5 .
H24A C24 H24B 109.5 .
C22 C24 H24C 109.5 .
H24A C24 H24C 109.5 .
H24B C24 H24C 109.5 .
C26 C25 H25A 109.5 .
C26 C25 H25B 109.5 .
H25A C25 H25B 109.5 .
C26 C25 H25C 109.5 .
H25A C25 H25C 109.5 .
H25B C25 H25C 109.5 .
C17 C26 C27 111.9(3) .
C17 C26 C25 109.5(2) .
C27 C26 C25 111.4(3) .
C17 C26 H26 108.0 .
C27 C26 H26 108.0 .
C25 C26 H26 108.0 .
C26 C27 H27A 109.5 .
C26 C27 H27B 109.5 .
H27A C27 H27B 109.5 .
C26 C27 H27C 109.5 .
H27A C27 H27C 109.5 .
H27B C27 H27C 109.5 .
Fe1 Cl1 Fe1 85.18(3) 3_766
C1 N1 C4 125.3(2) .
C1 N1 C2 112.6(2) .
C4 N1 C2 121.3(2) .
C1 N2 C16 125.7(2) .
C1 N2 C3 111.7(2) .
C16 N2 C3 122.5(2) .

loop_
_geom_bond_atom_site_label_1
_geom_bond_atom_site_label_2
_geom_bond_distance
_geom_bond_site_symmetry_2
Fe1 C1 2.093(2) .
Fe1 Cl2 2.2390(8) .
Fe1 Cl1 2.3368(7) .
Fe1 Cl1 2.3807(7) 3_766
C1 N1 1.336(3) .
C1 N2 1.342(3) .
C2 N1 1.479(3) .
C2 C3 1.506(4) .
C2 H2A 0.9700 .
C2 H2B 0.9700 .
C3 N2 1.477(3) .
C3 H3A 0.9700 .
C3 H3B 0.9700 .
C4 C9 1.399(3) .
C4 C5 1.407(4) .
C4 N1 1.433(3) .
C5 C6 1.386(4) .
C5 C10 1.513(4) .
C6 C7 1.361(4) .
C6 H6 0.9300 .
C7 C8 1.372(5) .
C7 H7 0.9300 .
C8 C9 1.397(4) .
C8 H8 0.9300 .
C9 C13 1.521(4) .
C10 C11 1.528(4) .
C10 C12 1.530(4) .
C10 H10 0.9800 .
C11 H11A 0.9600 .
C11 H11B 0.9600 .
C11 H11C 0.9600 .
C12 H12A 0.9600 .
C12 H12B 0.9600 .
C12 H12C 0.9600 .
C13 C14 1.530(4) .
C13 C15 1.534(4) .
C13 H13 0.9800 .
C14 H14A 0.9600 .
C14 H14B 0.9600 .
C14 H14C 0.9600 .
C15 H15A 0.9600 .
C15 H15B 0.9600 .
C15 H15C 0.9600 .
C16 C17 1.391(4) .
C16 C21 1.405(4) .
C16 N2 1.437(3) .
C17 C18 1.394(4) .
C17 C26 1.527(4) .
C18 C19 1.386(4) .
C18 H18 0.9300 .
C19 C20 1.368(4) .
C19 H19 0.9300 .
C20 C21 1.391(4) .
C20 H20 0.9300 .
C21 C22 1.522(4) .
C22 C23 1.508(5) .
C22 C24 1.524(4) .
C22 H22 0.9800 .
C23 H23A 0.9600 .
C23 H23B 0.9600 .
C23 H23C 0.9600 .
C24 H24A 0.9600 .
C24 H24B 0.9600 .
C24 H24C 0.9600 .
C25 C26 1.547(4) .
C25 H25A 0.9600 .
C25 H25B 0.9600 .
C25 H25C 0.9600 .
C26 C27 1.526(4) .
C26 H26 0.9800 .
C27 H27A 0.9600 .
C27 H27B 0.9600 .
C27 H27C 0.9600 .
Cl1 Fe1 2.3807(7) 3_766
